data_1562030
loop_
_publ_author_name
'Mizzi, Jessica E.'
'Staples, Richard J.'
'LaDuca, Robert L.'

_publ_section_title
;
 Temperature-dependent polymorphism and magnetic properties of
 three-dimensional copper pyromellitate coordination polymers containing
 4,4&#x2032;-dipyridylamine
;
_journal_name_full 'Journal of Solid State Chemistry'
_journal_page_first 222
_journal_page_last 230
_journal_paper_doi 10.1016/j.jssc.2014.12.021
_journal_volume 225
_journal_year 2015
_chemical_formula_moiety 'C60 H42 Cu3 N12 O16, 3(H2 O)'
_chemical_formula_sum 'C60 H48 Cu3 N12 O19'
_chemical_formula_weight 1431.75
_space_group_crystal_system triclinic
_space_group_IT_number 2
_space_group_name_Hall '-P 1'
_space_group_name_H-M_alt 'P -1'
_atom_sites_solution_hydrogens mixed
_cell_angle_alpha 94.475(2)
_cell_angle_beta 96.731(2)
_cell_angle_gamma 106.684(2)
_cell_formula_units_Z 1
_cell_length_a 10.3201(13)
_cell_length_b 10.8466(14)
_cell_length_c 12.7508(17)
_cell_measurement_reflns_used 5263
_cell_measurement_temperature 173(2)
_cell_measurement_theta_max 23.891
_cell_measurement_theta_min 2.402
_cell_volume 1348.4(3)
_computing_cell_refinement 'SAINT v8.27A (Bruker, 2012)'
_computing_data_reduction 'SAINT v8.27A (Bruker, 2012)'
_computing_molecular_graphics 'Olex2 (Dolomanov et al., 2009)'
_computing_publication_material 'Olex2 (Dolomanov et al., 2009)'
_computing_structure_refinement 'XL (Sheldrick, 2008)'
_diffrn_ambient_temperature 173.15
_diffrn_measured_fraction_theta_full 0.865
_diffrn_measured_fraction_theta_max 0.998
_diffrn_measurement_device_type 'Bruker APEX-II CCD'
_diffrn_measurement_method '\f and \w scans'
_diffrn_radiation_monochromator graphite
_diffrn_radiation_type MoK\a
_diffrn_radiation_wavelength 0.71073
_diffrn_reflns_av_R_equivalents 0.0818
_diffrn_reflns_av_unetI/netI 0.0669
_diffrn_reflns_Laue_measured_fraction_full 0.865
_diffrn_reflns_Laue_measured_fraction_max 0.998
_diffrn_reflns_limit_h_max 11
_diffrn_reflns_limit_h_min -11
_diffrn_reflns_limit_k_max 12
_diffrn_reflns_limit_k_min -12
_diffrn_reflns_limit_l_max 14
_diffrn_reflns_limit_l_min -14
_diffrn_reflns_number 20011
_diffrn_reflns_point_group_measured_fraction_full 0.865
_diffrn_reflns_point_group_measured_fraction_max 0.998
_diffrn_reflns_theta_full 25.242
_diffrn_reflns_theta_max 23.984
_diffrn_reflns_theta_min 1.619
_diffrn_standards_number 0
_exptl_absorpt_coefficient_mu 1.269
_exptl_absorpt_correction_T_max 0.7450
_exptl_absorpt_correction_T_min 0.6939
_exptl_absorpt_correction_type multi-scan
_exptl_absorpt_process_details
;
SADABS-2012/1 (Bruker,2012) was used for absorption correction.
wR2(int) was 0.0705 before and 0.0624 after correction.
The Ratio of minimum to maximum transmission is 0.9314.
The \l/2 correction factor is 0.0015.
;
_exptl_crystal_colour blue
_exptl_crystal_density_diffrn 1.763
_exptl_crystal_density_meas .
_exptl_crystal_description block
_exptl_crystal_F_000 731
_exptl_crystal_size_max 0.192
_exptl_crystal_size_mid 0.18
_exptl_crystal_size_min 0.162
_refine_diff_density_max 0.469
_refine_diff_density_min -0.832
_refine_diff_density_rms 0.094
_refine_ls_extinction_coef .
_refine_ls_extinction_method none
_refine_ls_goodness_of_fit_ref 1.028
_refine_ls_hydrogen_treatment constr
_refine_ls_matrix_type full
_refine_ls_number_parameters 430
_refine_ls_number_reflns 4228
_refine_ls_number_restraints 0
_refine_ls_restrained_S_all 1.028
_refine_ls_R_factor_all 0.0723
_refine_ls_R_factor_gt 0.0441
_refine_ls_shift/su_max 0.001
_refine_ls_shift/su_mean 0.000
_refine_ls_structure_factor_coef Fsqd
_refine_ls_weighting_details 'w=1/[\s^2^(Fo^2^)+(0.0409P)^2^+2.3137P] where P=(Fo^2^+2Fc^2^)/3'
_refine_ls_weighting_scheme calc
_refine_ls_wR_factor_gt 0.0942
_refine_ls_wR_factor_ref 0.1071
_reflns_Friedel_coverage 0.000
_reflns_Friedel_fraction_full .
_reflns_Friedel_fraction_max .
_reflns_number_gt 3111
_reflns_number_total 4228
_reflns_threshold_expression 'I > 2\s(I)'
_cod_data_source_file JSSC-2015-225-222.cif
_cod_data_source_block p1
_cod_database_code 1562030
_shelx_space_group_comment
;
The symmetry employed for this shelxl refinement is uniquely defined
by the following loop, which should always be used as a source of
symmetry information in preference to the above space-group names.
They are only intended as comments.
;
_olex2_refinement_description
;
1. Fixed Uiso
 At 1.2 times of:
  All C(H) groups, All N(H) groups
 At 1.5 times of:
  All O(H,H) groups
2. Uiso/Uaniso restraints and constraints
Uanis(C21) = Uanis(C27)
3. Others
 Fixed Sof: O2W(0.5) H2WA(0.5) H2WB(0.5)
4.a Free rotating group:
 O1W(H1WA,H1WB), O2W(H2WA,H2WB)
4.b Aromatic/amide H refined with riding coordinates:
 N6(H6), N5(H5), N2(H2), C12(H12), C1(H1), C11(H11), C26(H26), C6(H6A),
 C17(H17), C10(H10), C20(H20), C7(H7), C5(H5A), C16(H16), C19(H19), C23(H23),
 C4(H4), C9(H9), C14(H14), C2(H2A), C15(H15)
;
_olex2_submission_special_instructions 'No special instructions were received'

loop_
_space_group_symop_operation_xyz
'x, y, z'
'-x, -y, -z'

loop_
_atom_site_label
_atom_site_type_symbol
_atom_site_fract_x
_atom_site_fract_y
_atom_site_fract_z
_atom_site_U_iso_or_equiv
_atom_site_adp_type
_atom_site_occupancy
_atom_site_site_symmetry_order
_atom_site_calc_flag
_atom_site_refinement_flags_posn
_atom_site_refinement_flags_adp
_atom_site_refinement_flags_occupancy
_atom_site_disorder_assembly
_atom_site_disorder_group
Cu1 Cu 0.0000 0.5000 0.5000 0.0169(2) Uani 1 2 d S T P . .
Cu2 Cu 0.09263(5) 0.78273(5) 0.82891(5) 0.01299(17) Uani 1 1 d . . . . .
O4 O 0.3449(4) 0.4545(4) 0.6578(3) 0.0419(11) Uani 1 1 d . . . . .
O1W O 0.2843(4) 1.1920(3) 0.4636(3) 0.0403(10) Uani 1 1 d . . . . .
H1WA H 0.3163 1.2753 0.4817 0.060 Uiso 1 1 d G . . . .
H1WB H 0.2041 1.1737 0.4255 0.060 Uiso 1 1 d G . . . .
O6 O -0.2190(3) 0.0081(3) 0.8473(2) 0.0189(8) Uani 1 1 d . . . . .
O3 O 0.1724(3) 0.4123(3) 0.5250(3) 0.0280(9) Uani 1 1 d . . . . .
O5 O -0.1582(3) 0.1790(3) 0.9722(3) 0.0178(7) Uani 1 1 d . . . . .
O1 O 0.0427(3) 0.5767(3) 0.6674(2) 0.0175(8) Uani 1 1 d . . . . .
O8 O -0.0274(3) -0.0841(3) 0.6628(3) 0.0207(8) Uani 1 1 d . . . . .
O7 O 0.0537(3) -0.0509(3) 0.8365(2) 0.0155(7) Uani 1 1 d . . . . .
O2 O 0.1275(3) 0.6114(3) 0.8388(2) 0.0136(7) Uani 1 1 d . . . . .
N6 N -0.6435(4) 0.1316(3) 1.0306(3) 0.0178(9) Uani 1 1 d . . . . .
H6 H -0.6779 0.0726 1.0716 0.021 Uiso 1 1 calc R . . . .
N4 N -0.0993(4) 0.6840(3) 0.8453(3) 0.0125(9) Uani 1 1 d . . . . .
N1 N 0.1410(4) 0.6570(3) 0.4737(3) 0.0141(9) Uani 1 1 d . . . . .
N5 N -0.4846(4) 0.4164(4) 0.8406(3) 0.0186(9) Uani 1 1 d . . . . .
H5 H -0.5456 0.4231 0.7888 0.022 Uiso 1 1 calc R . . . .
N3 N 0.7281(4) 1.1406(3) 0.2271(3) 0.0129(9) Uani 1 1 d . . . . .
N2 N 0.3938(4) 1.0002(3) 0.3901(3) 0.0158(9) Uani 1 1 d . . . . .
H2 H 0.3688 1.0661 0.4160 0.019 Uiso 1 1 calc R . . . .
C21 C 0.0629(4) 0.3950(4) 0.7543(4) 0.0125(7) Uani 1 1 d . . . . .
C12 C -0.3334(5) 0.5894(4) 0.7705(4) 0.0201(11) Uani 1 1 d . . . . .
H12 H -0.4060 0.5876 0.7167 0.024 Uiso 1 1 calc R . . . .
C1 C 0.2405(5) 0.6527(5) 0.4172(4) 0.0215(12) Uani 1 1 d . . . . .
H1 H 0.2498 0.5702 0.3958 0.026 Uiso 1 1 calc R . . . .
C27 C 0.0790(4) 0.5370(4) 0.7518(4) 0.0125(7) Uani 1 1 d . . . . .
C11 C -0.2073(5) 0.6778(5) 0.7739(4) 0.0211(12) Uani 1 1 d . . . . .
H11 H -0.1961 0.7379 0.7228 0.025 Uiso 1 1 calc R . . . .
C30 C 0.0099(4) -0.0158(4) 0.7494(4) 0.0134(10) Uani 1 1 d . . . . .
C13 C -0.3550(4) 0.5019(4) 0.8462(4) 0.0137(10) Uani 1 1 d . . . . .
C26 C -0.0220(4) 0.3237(4) 0.8189(4) 0.0132(10) Uani 1 1 d . . . . .
H26 H -0.0663 0.3669 0.8640 0.016 Uiso 1 1 calc R . . . .
C6 C 0.6584(5) 1.2155(4) 0.2703(4) 0.0167(11) Uani 1 1 d . . . . .
H6A H 0.6880 1.3058 0.2646 0.020 Uiso 1 1 calc R . . . .
C17 C -0.6696(4) 0.2879(4) 0.9177(4) 0.0146(11) Uani 1 1 d . . . . .
H17 H -0.7278 0.3306 0.8829 0.018 Uiso 1 1 calc R . . . .
C18 C -0.5314(5) 0.3217(4) 0.9056(4) 0.0154(11) Uani 1 1 d . . . . .
C10 C 0.6788(5) 1.0137(4) 0.2365(4) 0.0176(11) Uani 1 1 d . . . . .
H10 H 0.7236 0.9576 0.2061 0.021 Uiso 1 1 calc R . . . .
C20 C -0.5113(5) 0.1614(4) 1.0179(4) 0.0172(11) Uani 1 1 d . . . . .
H20 H -0.4561 0.1165 1.0537 0.021 Uiso 1 1 calc R . . . .
C7 C 0.5485(5) 1.1692(4) 0.3213(4) 0.0165(11) Uani 1 1 d . . . . .
H7 H 0.5039 1.2270 0.3494 0.020 Uiso 1 1 calc R . . . .
C5 C 0.1302(4) 0.7732(4) 0.5037(4) 0.0155(11) Uani 1 1 d . . . . .
H5A H 0.0613 0.7785 0.5457 0.019 Uiso 1 1 calc R . . . .
C22 C 0.1276(4) 0.3313(4) 0.6883(4) 0.0121(10) Uani 1 1 d . . . . .
C16 C -0.7212(5) 0.1931(4) 0.9799(3) 0.0139(10) Uani 1 1 d . . . . .
H16 H -0.8155 0.1708 0.9868 0.017 Uiso 1 1 calc R . . . .
C19 C -0.4522(5) 0.2529(4) 0.9562(4) 0.0160(11) Uani 1 1 d . . . . .
H19 H -0.3587 0.2694 0.9479 0.019 Uiso 1 1 calc R . . . .
C23 C 0.1052(4) 0.1987(4) 0.6881(3) 0.0122(10) Uani 1 1 d . . . . .
H23 H 0.1492 0.1559 0.6424 0.015 Uiso 1 1 calc R . . . .
C8 C 0.5006(4) 1.0362(4) 0.3326(4) 0.0138(10) Uani 1 1 d . . . . .
C4 C 0.2133(4) 0.8858(4) 0.4772(4) 0.0146(10) Uani 1 1 d . . . . .
H4 H 0.2008 0.9665 0.5001 0.017 Uiso 1 1 calc R . . . .
C28 C 0.2228(5) 0.4055(4) 0.6179(4) 0.0177(11) Uani 1 1 d . . . . .
C25 C -0.0444(4) 0.1910(4) 0.8198(3) 0.0109(10) Uani 1 1 d . . . . .
C29 C -0.1466(4) 0.1230(4) 0.8881(4) 0.0128(10) Uani 1 1 d . . . . .
C24 C 0.0203(4) 0.1269(4) 0.7527(3) 0.0111(10) Uani 1 1 d . . . . .
C9 C 0.5688(5) 0.9582(4) 0.2865(4) 0.0162(11) Uani 1 1 d . . . . .
H9 H 0.5400 0.8673 0.2894 0.019 Uiso 1 1 calc R . . . .
C14 C -0.2442(4) 0.5117(4) 0.9241(4) 0.0140(10) Uani 1 1 d . . . . .
H14 H -0.2538 0.4570 0.9792 0.017 Uiso 1 1 calc R . . . .
C3 C 0.3172(4) 0.8819(4) 0.4159(4) 0.0130(10) Uani 1 1 d . . . . .
C2 C 0.3309(5) 0.7606(4) 0.3878(4) 0.0219(12) Uani 1 1 d . . . . .
H2A H 0.4016 0.7519 0.3490 0.026 Uiso 1 1 calc R . . . .
C15 C -0.1215(5) 0.6014(4) 0.9196(4) 0.0151(11) Uani 1 1 d . . . . .
H15 H -0.0468 0.6059 0.9725 0.018 Uiso 1 1 calc R . . . .
O2W O 0.4818(9) 0.4313(7) 0.4901(8) 0.051(2) Uani 0.5 1 d . . . . .
H2WA H 0.5480 0.4857 0.4660 0.077 Uiso 0.5 1 d G . . . .
H2WB H 0.4644 0.4680 0.5478 0.077 Uiso 0.5 1 d G . . . .

loop_
_atom_site_aniso_label
_atom_site_aniso_U_11
_atom_site_aniso_U_22
_atom_site_aniso_U_33
_atom_site_aniso_U_23
_atom_site_aniso_U_13
_atom_site_aniso_U_12
Cu1 0.0166(5) 0.0141(5) 0.0190(5) 0.0051(4) 0.0054(4) 0.0011(4)
Cu2 0.0120(3) 0.0067(3) 0.0211(4) 0.0054(2) 0.0060(2) 0.0019(2)
O4 0.016(2) 0.064(3) 0.039(2) 0.032(2) 0.0025(18) -0.005(2)
O1W 0.053(3) 0.022(2) 0.049(3) -0.002(2) 0.018(2) 0.014(2)
O6 0.0196(18) 0.0107(18) 0.0232(19) 0.0046(15) 0.0076(15) -0.0031(15)
O3 0.033(2) 0.028(2) 0.017(2) 0.0100(16) 0.0044(17) -0.0034(17)
O5 0.0199(18) 0.0156(18) 0.0197(19) 0.0025(15) 0.0098(15) 0.0051(15)
O1 0.0203(18) 0.0104(17) 0.022(2) 0.0072(15) 0.0019(15) 0.0039(14)
O8 0.032(2) 0.0095(17) 0.020(2) -0.0009(15) 0.0109(16) 0.0030(15)
O7 0.0183(18) 0.0098(17) 0.0214(19) 0.0087(14) 0.0076(15) 0.0054(14)
O2 0.0135(17) 0.0088(16) 0.0197(19) 0.0049(14) 0.0045(14) 0.0034(14)
N6 0.024(2) 0.009(2) 0.017(2) 0.0058(18) 0.0053(18) -0.0028(18)
N4 0.012(2) 0.009(2) 0.020(2) 0.0035(17) 0.0083(17) 0.0056(16)
N1 0.017(2) 0.011(2) 0.012(2) 0.0004(17) 0.0037(17) -0.0001(17)
N5 0.011(2) 0.019(2) 0.024(2) 0.0121(19) -0.0006(18) -0.0015(18)
N3 0.014(2) 0.005(2) 0.018(2) 0.0033(16) 0.0045(17) 0.0000(17)
N2 0.018(2) 0.010(2) 0.023(2) 0.0049(17) 0.0119(18) 0.0059(17)
C21 0.0095(16) 0.0091(17) 0.0192(19) 0.0052(15) 0.0038(14) 0.0016(14)
C12 0.017(3) 0.020(3) 0.024(3) 0.011(2) 0.004(2) 0.004(2)
C1 0.031(3) 0.010(3) 0.023(3) 0.002(2) 0.009(2) 0.004(2)
C27 0.0095(16) 0.0091(17) 0.0192(19) 0.0052(15) 0.0038(14) 0.0016(14)
C11 0.020(3) 0.021(3) 0.026(3) 0.016(2) 0.007(2) 0.007(2)
C30 0.006(2) 0.012(2) 0.024(3) 0.007(2) 0.009(2) 0.003(2)
C13 0.014(3) 0.009(2) 0.019(3) 0.003(2) 0.005(2) 0.003(2)
C26 0.011(2) 0.013(3) 0.018(3) 0.001(2) 0.000(2) 0.006(2)
C6 0.020(3) 0.008(2) 0.023(3) 0.006(2) 0.004(2) 0.004(2)
C17 0.014(3) 0.010(2) 0.019(3) 0.000(2) 0.003(2) 0.001(2)
C18 0.018(3) 0.009(2) 0.016(3) 0.000(2) 0.002(2) -0.001(2)
C10 0.014(3) 0.015(3) 0.023(3) -0.001(2) 0.004(2) 0.003(2)
C20 0.020(3) 0.008(2) 0.019(3) 0.002(2) -0.003(2) 0.000(2)
C7 0.016(3) 0.012(3) 0.024(3) 0.004(2) 0.007(2) 0.006(2)
C5 0.011(2) 0.020(3) 0.014(3) 0.004(2) 0.004(2) 0.002(2)
C22 0.009(2) 0.011(2) 0.015(3) 0.004(2) 0.001(2) 0.0003(19)
C16 0.012(2) 0.013(2) 0.015(3) 0.000(2) 0.005(2) 0.000(2)
C19 0.010(2) 0.013(3) 0.024(3) 0.003(2) 0.005(2) 0.002(2)
C23 0.016(2) 0.015(3) 0.008(2) -0.001(2) 0.002(2) 0.009(2)
C8 0.014(2) 0.011(2) 0.015(3) 0.004(2) 0.001(2) 0.001(2)
C4 0.014(2) 0.012(2) 0.020(3) 0.007(2) 0.007(2) 0.005(2)
C28 0.025(3) 0.010(2) 0.022(3) 0.007(2) 0.009(2) 0.009(2)
C25 0.013(2) 0.010(2) 0.010(2) 0.0059(19) 0.0006(19) 0.0021(19)
C29 0.012(2) 0.014(3) 0.017(3) 0.009(2) 0.003(2) 0.009(2)
C24 0.012(2) 0.009(2) 0.011(2) 0.0037(19) -0.0009(19) 0.0008(19)
C9 0.017(3) 0.008(2) 0.024(3) 0.004(2) 0.010(2) 0.002(2)
C14 0.018(3) 0.007(2) 0.018(3) 0.005(2) 0.010(2) 0.002(2)
C3 0.015(2) 0.009(2) 0.013(3) 0.003(2) 0.002(2) -0.001(2)
C2 0.024(3) 0.017(3) 0.027(3) 0.005(2) 0.018(2) 0.004(2)
C15 0.017(3) 0.014(3) 0.017(3) 0.002(2) 0.007(2) 0.007(2)
O2W 0.053(6) 0.039(5) 0.059(6) 0.006(5) 0.036(5) -0.001(4)

loop_
_atom_type_symbol
_atom_type_description
_atom_type_scat_dispersion_real
_atom_type_scat_dispersion_imag
_atom_type_scat_source
C C 0.0030 0.0020 'International Tables Vol C Tables 4.2.6.8 and 6.1.1.4'
H H 0.0000 0.0000 'International Tables Vol C Tables 4.2.6.8 and 6.1.1.4'
Cu Cu 0.3200 1.2650 'International Tables Vol C Tables 4.2.6.8 and 6.1.1.4'
N N 0.0060 0.0030 'International Tables Vol C Tables 4.2.6.8 and 6.1.1.4'
O O 0.0110 0.0060 'International Tables Vol C Tables 4.2.6.8 and 6.1.1.4'

loop_
_geom_angle_atom_site_label_1
_geom_angle_atom_site_label_2
_geom_angle_atom_site_label_3
_geom_angle
_geom_angle_site_symmetry_1
_geom_angle_site_symmetry_3
O3 Cu1 O3 180.0 . 2_566
O1 Cu1 O3 90.54(12) 2_566 .
O1 Cu1 O3 89.46(12) 2_566 2_566
O1 Cu1 O3 90.54(12) . 2_566
O1 Cu1 O3 89.46(12) . .
O1 Cu1 O1 180.00(6) 2_566 .
N1 Cu1 O3 85.64(14) . .
N1 Cu1 O3 94.36(14) . 2_566
N1 Cu1 O3 94.36(14) 2_566 .
N1 Cu1 O3 85.64(14) 2_566 2_566
N1 Cu1 O1 92.25(13) 2_566 .
N1 Cu1 O1 92.25(13) . 2_566
N1 Cu1 O1 87.75(13) . .
N1 Cu1 O1 87.75(13) 2_566 2_566
N1 Cu1 N1 180.0 . 2_566
O7 Cu2 O5 88.01(12) 1_565 2_567
O7 Cu2 O2 173.21(13) 1_565 .
O7 Cu2 N4 92.98(13) 1_565 .
O7 Cu2 N3 91.93(13) 1_565 2_676
O2 Cu2 O5 85.92(11) . 2_567
O2 Cu2 N4 84.01(13) . .
O2 Cu2 N3 92.50(13) . 2_676
N4 Cu2 O5 90.38(13) . 2_567
N4 Cu2 N3 165.06(15) . 2_676
N3 Cu2 O5 103.90(13) 2_676 2_567
H1WA O1W H1WB 109.5 . .
C28 O3 Cu1 119.3(3) . .
C29 O5 Cu2 146.8(3) . 2_567
C27 O1 Cu1 135.1(3) . .
C30 O7 Cu2 117.3(3) . 1_545
C27 O2 Cu2 110.5(3) . .
C20 N6 H6 120.8 . .
C16 N6 H6 120.8 . .
C16 N6 C20 118.4(4) . .
C11 N4 Cu2 122.7(3) . .
C11 N4 C15 116.3(4) . .
C15 N4 Cu2 119.9(3) . .
C1 N1 Cu1 123.0(3) . .
C5 N1 Cu1 119.6(3) . .
C5 N1 C1 117.1(4) . .
C13 N5 H5 115.6 . .
C13 N5 C18 128.7(4) . .
C18 N5 H5 115.6 . .
C6 N3 Cu2 122.4(3) . 2_676
C10 N3 Cu2 122.6(3) . 2_676
C10 N3 C6 114.5(4) . .
C8 N2 H2 113.3 . .
C8 N2 C3 133.5(4) . .
C3 N2 H2 113.3 . .
C26 C21 C27 120.5(4) . .
C26 C21 C22 118.7(4) . .
C22 C21 C27 120.7(4) . .
C11 C12 H12 120.0 . .
C11 C12 C13 120.0(5) . .
C13 C12 H12 120.0 . .
N1 C1 H1 117.9 . .
N1 C1 C2 124.1(4) . .
C2 C1 H1 117.9 . .
O1 C27 O2 123.0(4) . .
O1 C27 C21 119.7(4) . .
O2 C27 C21 117.3(4) . .
N4 C11 C12 123.4(4) . .
N4 C11 H11 118.3 . .
C12 C11 H11 118.3 . .
O8 C30 O7 125.9(4) . .
O8 C30 C24 118.3(4) . .
O7 C30 C24 115.5(4) . .
N5 C13 C12 117.8(4) . .
N5 C13 C14 125.4(4) . .
C14 C13 C12 116.8(4) . .
C21 C26 H26 118.9 . .
C21 C26 C25 122.3(4) . .
C25 C26 H26 118.9 . .
N3 C6 H6A 118.0 . .
N3 C6 C7 124.1(4) . .
C7 C6 H6A 118.0 . .
C18 C17 H17 120.0 . .
C16 C17 H17 120.0 . .
C16 C17 C18 120.0(4) . .
N5 C18 C17 117.9(4) . .
N5 C18 C19 124.8(4) . .
C19 C18 C17 117.2(4) . .
N3 C10 H10 117.2 . .
N3 C10 C9 125.5(4) . .
C9 C10 H10 117.2 . .
N6 C20 H20 118.4 . .
N6 C20 C19 123.3(4) . .
C19 C20 H20 118.4 . .
C6 C7 H7 119.8 . .
C6 C7 C8 120.4(4) . .
C8 C7 H7 119.8 . .
N1 C5 H5A 118.4 . .
N1 C5 C4 123.2(4) . .
C4 C5 H5A 118.4 . .
C21 C22 C28 120.5(4) . .
C23 C22 C21 119.6(4) . .
C23 C22 C28 119.9(4) . .
N6 C16 C17 122.1(4) . .
N6 C16 H16 119.0 . .
C17 C16 H16 119.0 . .
C18 C19 H19 120.6 . .
C20 C19 C18 118.9(4) . .
C20 C19 H19 120.6 . .
C22 C23 H23 119.0 . .
C22 C23 C24 122.0(4) . .
C24 C23 H23 119.0 . .
N2 C8 C7 116.0(4) . .
N2 C8 C9 127.9(4) . .
C9 C8 C7 116.0(4) . .
C5 C4 H4 120.0 . .
C5 C4 C3 120.0(4) . .
C3 C4 H4 120.0 . .
O4 C28 O3 125.8(4) . .
O4 C28 C22 116.8(4) . .
O3 C28 C22 117.4(4) . .
C26 C25 C29 117.0(4) . .
C26 C25 C24 119.0(4) . .
C24 C25 C29 123.8(4) . .
O6 C29 C25 113.9(4) . .
O5 C29 O6 125.8(4) . .
O5 C29 C25 120.3(4) . .
C23 C24 C30 117.0(4) . .
C23 C24 C25 118.6(4) . .
C25 C24 C30 124.4(4) . .
C10 C9 C8 119.3(4) . .
C10 C9 H9 120.3 . .
C8 C9 H9 120.3 . .
C13 C14 H14 120.6 . .
C15 C14 C13 118.8(4) . .
C15 C14 H14 120.6 . .
N2 C3 C4 116.0(4) . .
N2 C3 C2 127.5(4) . .
C2 C3 C4 116.5(4) . .
C1 C2 C3 119.0(4) . .
C1 C2 H2A 120.5 . .
C3 C2 H2A 120.5 . .
N4 C15 C14 124.5(4) . .
N4 C15 H15 117.8 . .
C14 C15 H15 117.8 . .
H2WA O2W H2WB 109.5 . .

loop_
_geom_bond_atom_site_label_1
_geom_bond_atom_site_label_2
_geom_bond_distance
_geom_bond_site_symmetry_2
Cu1 O3 2.248(4) 2_566
Cu1 O3 2.248(4) .
Cu1 O1 2.176(3) .
Cu1 O1 2.176(3) 2_566
Cu1 N1 1.978(4) .
Cu1 N1 1.978(4) 2_566
Cu2 O5 2.516(3) 2_567
Cu2 O7 1.956(3) 1_565
Cu2 O2 2.002(3) .
Cu2 N4 2.007(4) .
Cu2 N3 2.035(4) 2_676
O4 C28 1.246(6) .
O1W H1WA 0.8700 .
O1W H1WB 0.8698 .
O6 C29 1.287(5) .
O3 C28 1.254(6) .
O5 Cu2 2.516(3) 2_567
O5 C29 1.227(5) .
O1 C27 1.247(5) .
O8 C30 1.236(5) .
O7 Cu2 1.956(3) 1_545
O7 C30 1.276(5) .
O2 C27 1.277(5) .
N6 H6 0.8800 .
N6 C20 1.341(6) .
N6 C16 1.327(6) .
N4 C11 1.336(6) .
N4 C15 1.348(5) .
N1 C1 1.330(6) .
N1 C5 1.328(6) .
N5 H5 0.8800 .
N5 C13 1.381(5) .
N5 C18 1.384(5) .
N3 Cu2 2.035(3) 2_676
N3 C6 1.356(6) .
N3 C10 1.344(5) .
N2 H2 0.8800 .
N2 C8 1.376(5) .
N2 C3 1.387(5) .
C21 C27 1.504(6) .
C21 C26 1.387(6) .
C21 C22 1.392(6) .
C12 H12 0.9500 .
C12 C11 1.370(6) .
C12 C13 1.399(6) .
C1 H1 0.9500 .
C1 C2 1.380(6) .
C11 H11 0.9500 .
C30 C24 1.517(6) .
C13 C14 1.398(6) .
C26 H26 0.9500 .
C26 C25 1.391(6) .
C6 H6A 0.9500 .
C6 C7 1.364(6) .
C17 H17 0.9500 .
C17 C18 1.397(6) .
C17 C16 1.371(6) .
C18 C19 1.395(6) .
C10 H10 0.9500 .
C10 C9 1.376(6) .
C20 H20 0.9500 .
C20 C19 1.366(6) .
C7 H7 0.9500 .
C7 C8 1.409(6) .
C5 H5A 0.9500 .
C5 C4 1.368(6) .
C22 C23 1.389(6) .
C22 C28 1.511(6) .
C16 H16 0.9500 .
C19 H19 0.9500 .
C23 H23 0.9500 .
C23 C24 1.390(6) .
C8 C9 1.385(6) .
C4 H4 0.9500 .
C4 C3 1.407(6) .
C25 C29 1.511(6) .
C25 C24 1.404(6) .
C9 H9 0.9500 .
C14 H14 0.9500 .
C14 C15 1.368(6) .
C3 C2 1.388(6) .
C2 H2A 0.9500 .
C15 H15 0.9500 .
O2W H2WA 0.8698 .
O2W H2WB 0.8703 .

loop_
_geom_hbond_atom_site_label_D
_geom_hbond_atom_site_label_H
_geom_hbond_atom_site_label_A
_geom_hbond_distance_DH
_geom_hbond_distance_HA
_geom_hbond_distance_DA
_geom_hbond_angle_DHA
_geom_hbond_site_symmetry_A
O1W H1WA O3 0.87 2.46 3.027(5) 123.3 1_565
O1W H1WA O2W 0.87 2.02 2.770(8) 144.5 1_565
O1W H1WB O8 0.87 1.97 2.814(5) 164.3 2_566
N6 H6 O6 0.88 1.68 2.526(5) 159.8 2_457
N5 H5 O4 0.88 2.01 2.882(5) 169.5 1_455
N2 H2 O1W 0.88 1.92 2.789(5) 170.5 .
N2 H2 H1WA 0.88 2.58 3.46(3) 173.6 .
C1 H1 O3 0.95 2.50 2.986(6) 111.8 .
C10 H10 O7 0.95 2.38 2.944(5) 118.1 2_666
O2W H2WA O4 0.87 2.07 2.859(9) 150.3 2_666
O2W H2WB O4 0.87 1.96 2.730(10) 146.8 .

loop_
_geom_torsion_atom_site_label_1
_geom_torsion_atom_site_label_2
_geom_torsion_atom_site_label_3
_geom_torsion_atom_site_label_4
_geom_torsion
_geom_torsion_site_symmetry_1
_geom_torsion_site_symmetry_2
_geom_torsion_site_symmetry_3
_geom_torsion_site_symmetry_4
Cu1 O3 C28 O4 -121.7(5) . . . .
Cu1 O3 C28 C22 58.3(5) . . . .
Cu1 O1 C27 O2 163.6(3) . . . .
Cu1 O1 C27 C21 -18.0(6) . . . .
Cu1 N1 C1 C2 172.6(4) . . . .
Cu1 N1 C5 C4 -171.7(3) . . . .
Cu2 O5 C29 O6 86.0(6) 2_567 . . .
Cu2 O5 C29 C25 -96.8(6) 2_567 . . .
Cu2 O7 C30 O8 10.1(6) 1_545 . . .
Cu2 O7 C30 C24 -162.8(3) 1_545 . . .
Cu2 O2 C27 O1 14.2(5) . . . .
Cu2 O2 C27 C21 -164.3(3) . . . .
Cu2 N4 C11 C12 164.9(4) . . . .
Cu2 N4 C15 C14 -166.7(3) . . . .
Cu2 N3 C6 C7 -170.8(4) 2_676 . . .
Cu2 N3 C10 C9 170.8(4) 2_676 . . .
O8 C30 C24 C23 -57.0(6) . . . .
O8 C30 C24 C25 126.1(5) . . . .
O7 C30 C24 C23 116.5(4) . . . .
O7 C30 C24 C25 -60.3(6) . . . .
N6 C20 C19 C18 1.7(7) . . . .
N1 C1 C2 C3 -1.6(8) . . . .
N1 C5 C4 C3 -0.6(7) . . . .
N5 C13 C14 C15 -179.9(4) . . . .
N5 C18 C19 C20 -179.7(4) . . . .
N3 C6 C7 C8 0.4(7) . . . .
N3 C10 C9 C8 -0.3(7) . . . .
N2 C8 C9 C10 -176.5(5) . . . .
N2 C3 C2 C1 -177.1(5) . . . .
C21 C26 C25 C29 -175.9(4) . . . .
C21 C26 C25 C24 -0.4(7) . . . .
C21 C22 C23 C24 -0.4(7) . . . .
C21 C22 C28 O4 87.6(6) . . . .
C21 C22 C28 O3 -92.4(5) . . . .
C12 C13 C14 C15 -2.4(6) . . . .
C1 N1 C5 C4 1.7(7) . . . .
C27 C21 C26 C25 177.0(4) . . . .
C27 C21 C22 C23 -176.6(4) . . . .
C27 C21 C22 C28 4.1(7) . . . .
C11 N4 C15 C14 1.8(6) . . . .
C11 C12 C13 N5 178.8(4) . . . .
C11 C12 C13 C14 1.1(7) . . . .
C13 N5 C18 C17 151.7(4) . . . .
C13 N5 C18 C19 -31.4(7) . . . .
C13 C12 C11 N4 1.9(7) . . . .
C13 C14 C15 N4 1.0(7) . . . .
C26 C21 C27 O1 -117.5(5) . . . .
C26 C21 C27 O2 61.0(6) . . . .
C26 C21 C22 C23 0.4(7) . . . .
C26 C21 C22 C28 -179.0(4) . . . .
C26 C25 C29 O6 143.3(4) . . . .
C26 C25 C29 O5 -34.2(6) . . . .
C26 C25 C24 C30 177.1(4) . . . .
C26 C25 C24 C23 0.3(6) . . . .
C6 N3 C10 C9 -1.2(7) . . . .
C6 C7 C8 N2 176.7(4) . . . .
C6 C7 C8 C9 -1.9(7) . . . .
C17 C18 C19 C20 -2.8(7) . . . .
C18 N5 C13 C12 -179.9(4) . . . .
C18 N5 C13 C14 -2.5(7) . . . .
C18 C17 C16 N6 0.5(7) . . . .
C10 N3 C6 C7 1.1(7) . . . .
C20 N6 C16 C17 -1.8(7) . . . .
C7 C8 C9 C10 1.8(7) . . . .
C5 N1 C1 C2 -0.6(7) . . . .
C5 C4 C3 N2 178.2(4) . . . .
C5 C4 C3 C2 -1.6(7) . . . .
C22 C21 C27 O1 59.4(6) . . . .
C22 C21 C27 O2 -122.1(5) . . . .
C22 C21 C26 C25 0.0(7) . . . .
C22 C23 C24 C30 -176.9(4) . . . .
C22 C23 C24 C25 0.1(7) . . . .
C16 N6 C20 C19 0.7(7) . . . .
C16 C17 C18 N5 178.9(4) . . . .
C16 C17 C18 C19 1.8(7) . . . .
C23 C22 C28 O4 -91.7(6) . . . .
C23 C22 C28 O3 88.3(5) . . . .
C8 N2 C3 C4 -179.5(5) . . . .
C8 N2 C3 C2 0.2(8) . . . .
C4 C3 C2 C1 2.6(7) . . . .
C28 C22 C23 C24 178.9(4) . . . .
C29 C25 C24 C30 -7.7(7) . . . .
C29 C25 C24 C23 175.5(4) . . . .
C24 C25 C29 O6 -32.0(6) . . . .
C24 C25 C29 O5 150.5(4) . . . .
C3 N2 C8 C7 177.8(5) . . . .
C3 N2 C8 C9 -3.8(8) . . . .
C15 N4 C11 C12 -3.3(7) . . . .
